data_4130556
loop_
_publ_author_name
'Friis, Stig D.'
'Pirnot, Michael T.'
'Buchwald, Stephen L.'

_publ_section_title
;
 Asymmetric Hydroarylation of Vinylarenes Using a Synergistic Combination
 of CuH and Pd Catalysis.
;
_journal_issue 27
_journal_name_full 'Journal of the American Chemical Society'
_journal_page_first 8372
_journal_page_last 8375
_journal_paper_doi 10.1021/jacs.6b04566
_journal_volume 138
_journal_year 2016
_chemical_absolute_configuration ad
_chemical_formula_sum 'C13 H14 N2 O'
_chemical_formula_weight 214.26
_space_group_crystal_system monoclinic
_space_group_IT_number 4
_space_group_name_Hall 'P 2yb'
_space_group_name_H-M_alt 'P 1 21 1'
_atom_sites_solution_hydrogens geom
_atom_sites_solution_primary direct
_atom_sites_solution_secondary difmap
_audit_creation_method SHELXL-2014/6
_cell_angle_alpha 90
_cell_angle_beta 90.0512(13)
_cell_angle_gamma 90
_cell_formula_units_Z 8
_cell_length_a 5.7473(2)
_cell_length_b 25.7792(7)
_cell_length_c 15.3715(4)
_cell_measurement_reflns_used 9923
_cell_measurement_temperature 100(2)
_cell_measurement_theta_max 69.86
_cell_measurement_theta_min 3.43
_cell_volume 2277.45(12)
_computing_cell_refinement 'SAINT 7.46A (Bruker-AXS, 2015)'
_computing_data_collection 'APEX2 v2011.4.0 (Bruker-AXS, 2015)'
_computing_data_reduction 'SAINT 7.46A (Bruker-AXS, 2015)'
_computing_molecular_graphics 'Bruker SHELXTL'
_computing_publication_material 'Bruker SHELXTL'
_computing_structure_refinement 'SHELXL-2014/6 (Sheldrick, 2014)'
_computing_structure_solution 'SHELXS-2015 (Sheldrick, 2015)'
_diffrn_ambient_temperature 100(2)
_diffrn_detector_area_resol_mean 8.3
_diffrn_measured_fraction_theta_full 1.000
_diffrn_measured_fraction_theta_max 1.000
_diffrn_measurement_device_type 'Bruker Smart APEX2 CCD'
_diffrn_measurement_method '\f and \w scans'
_diffrn_radiation_type CuK\a
_diffrn_radiation_wavelength 1.54178
_diffrn_reflns_av_R_equivalents 0.0323
_diffrn_reflns_av_unetI/netI 0.0172
_diffrn_reflns_Laue_measured_fraction_full 1.000
_diffrn_reflns_Laue_measured_fraction_max 1.000
_diffrn_reflns_limit_h_max 6
_diffrn_reflns_limit_h_min -6
_diffrn_reflns_limit_k_max 31
_diffrn_reflns_limit_k_min -31
_diffrn_reflns_limit_l_max 18
_diffrn_reflns_limit_l_min -18
_diffrn_reflns_number 65232
_diffrn_reflns_point_group_measured_fraction_full 0.994
_diffrn_reflns_point_group_measured_fraction_max 0.993
_diffrn_reflns_theta_full 67.679
_diffrn_reflns_theta_max 68.236
_diffrn_reflns_theta_min 2.875
_diffrn_source 'I\mS micro-focus sealed tube, multilayer optics'
_exptl_absorpt_coefficient_mu 0.642
_exptl_absorpt_correction_T_max 0.7533
_exptl_absorpt_correction_T_min 0.6583
_exptl_absorpt_correction_type multi-scan
_exptl_absorpt_process_details 'SADABS (Sheldrick, 2009)'
_exptl_crystal_colour colourless
_exptl_crystal_density_diffrn 1.250
_exptl_crystal_density_method 'not measured'
_exptl_crystal_description blade
_exptl_crystal_F_000 912
_exptl_crystal_size_max 0.530
_exptl_crystal_size_mid 0.195
_exptl_crystal_size_min 0.095
_refine_diff_density_max 0.246
_refine_diff_density_min -0.201
_refine_diff_density_rms 0.034
_refine_ls_abs_structure_details
; 
 Flack x determined using 3919 quotients [(I+)-(I-)]/[(I+)+(I-)] 
 (Parsons, Flack and Wagner, Acta Cryst. B69 (2013) 249-259). 
;
_refine_ls_abs_structure_Flack 0.02(4)
_refine_ls_extinction_method none
_refine_ls_goodness_of_fit_ref 1.028
_refine_ls_hydrogen_treatment constr
_refine_ls_matrix_type full
_refine_ls_number_parameters 585
_refine_ls_number_reflns 8252
_refine_ls_number_restraints 1
_refine_ls_restrained_S_all 1.028
_refine_ls_R_factor_all 0.0304
_refine_ls_R_factor_gt 0.0300
_refine_ls_shift/su_max 0.000
_refine_ls_shift/su_mean 0.000
_refine_ls_structure_factor_coef Fsqd
_refine_ls_weighting_details 'w=1/[\s^2^(Fo^2^)+(0.0481P)^2^+0.4739P] where P=(Fo^2^+2Fc^2^)/3'
_refine_ls_weighting_scheme calc
_refine_ls_wR_factor_gt 0.0787
_refine_ls_wR_factor_ref 0.0793
_reflns_Friedel_coverage 0.940
_reflns_Friedel_fraction_full 0.987
_reflns_Friedel_fraction_max 0.986
_reflns_number_gt 8161
_reflns_number_total 8252
_reflns_threshold_expression 'I > 2\s(I)'
_cod_data_source_file ja6b04566_si_001.cif
_cod_data_source_block X16065
_cod_original_sg_symbol_H-M 'P 21'
_cod_database_code 4130556
_shelx_space_group_comment
; 
The symmetry employed for this shelxl refinement is uniquely defined 
by the following loop, which should always be used as a source of 
symmetry information in preference to the above space-group names. 
They are only intended as comments. 
;
_shelx_estimated_absorpt_t_min 0.727
_shelx_estimated_absorpt_t_max 0.942
_shelxl_version_number 2014/6

loop_
_space_group_symop_operation_xyz
'x, y, z'
'-x, y+1/2, -z'

loop_
_atom_site_label
_atom_site_type_symbol
_atom_site_fract_x
_atom_site_fract_y
_atom_site_fract_z
_atom_site_U_iso_or_equiv
_atom_site_adp_type
_atom_site_occupancy
_atom_site_site_symmetry_order
_atom_site_calc_flag
_atom_site_refinement_flags_posn
_atom_site_refinement_flags_adp
O1 O 0.4521(2) 0.48021(5) -0.01554(9) 0.0233(3) Uani 1 1 d . .
N1 N 0.2897(3) 0.59835(7) 0.08456(11) 0.0204(3) Uani 1 1 d . .
N2 N 0.2738(3) 0.55105(6) 0.04574(11) 0.0207(3) Uani 1 1 d . .
C1 C 0.5012(3) 0.67195(8) 0.14378(12) 0.0201(4) Uani 1 1 d . .
H1 H 0.6424 0.6902 0.1212 0.024 Uiso 1 1 calc R U
C2 C 0.4954(3) 0.61851(8) 0.10228(12) 0.0176(4) Uani 1 1 d . .
C3 C 0.7036(3) 0.59151(8) 0.08399(13) 0.0213(4) Uani 1 1 d . .
H3 H 0.8503 0.6059 0.0993 0.026 Uiso 1 1 calc R U
C4 C 0.6897(3) 0.54491(8) 0.04438(12) 0.0219(4) Uani 1 1 d . .
H4 H 0.8252 0.5257 0.0299 0.026 Uiso 1 1 calc R U
C5 C 0.4649(3) 0.52611(8) 0.02554(12) 0.0188(4) Uani 1 1 d . .
C6 C 0.2896(4) 0.70494(8) 0.11913(14) 0.0238(4) Uani 1 1 d . .
H6A H 0.2779 0.7072 0.0556 0.036 Uiso 1 1 calc R U
H6B H 0.3073 0.7398 0.1435 0.036 Uiso 1 1 calc R U
H6C H 0.1482 0.6889 0.1424 0.036 Uiso 1 1 calc R U
C7 C 0.5282(3) 0.66738(7) 0.24208(12) 0.0190(4) Uani 1 1 d . .
C8 C 0.3627(4) 0.64102(8) 0.29122(14) 0.0234(4) Uani 1 1 d . .
H8 H 0.2313 0.6262 0.2631 0.028 Uiso 1 1 calc R U
C9 C 0.3867(4) 0.63608(8) 0.38034(14) 0.0254(4) Uani 1 1 d . .
H9 H 0.2717 0.6181 0.4130 0.030 Uiso 1 1 calc R U
C10 C 0.5782(4) 0.65729(8) 0.42223(13) 0.0243(4) Uani 1 1 d . .
H10 H 0.5961 0.6535 0.4833 0.029 Uiso 1 1 calc R U
C11 C 0.7431(4) 0.68401(8) 0.37436(13) 0.0241(4) Uani 1 1 d . .
H11 H 0.8739 0.6989 0.4028 0.029 Uiso 1 1 calc R U
C12 C 0.7183(3) 0.68922(8) 0.28482(13) 0.0218(4) Uani 1 1 d . .
H12 H 0.8319 0.7078 0.2525 0.026 Uiso 1 1 calc R U
C13 C 0.2227(4) 0.46043(9) -0.03295(15) 0.0270(4) Uani 1 1 d . .
H13A H 0.1379 0.4564 0.0219 0.040 Uiso 1 1 calc R U
H13B H 0.2348 0.4267 -0.0619 0.040 Uiso 1 1 calc R U
H13C H 0.1389 0.4847 -0.0707 0.040 Uiso 1 1 calc R U
O2 O 0.6538(3) 0.51759(6) 0.27762(10) 0.0262(3) Uani 1 1 d . .
N3 N 0.8993(3) 0.41429(7) 0.15796(11) 0.0225(4) Uani 1 1 d . .
N4 N 0.8803(3) 0.45772(6) 0.20713(10) 0.0202(3) Uani 1 1 d . .
C21 C 0.7570(4) 0.33954(9) 0.08266(14) 0.0261(4) Uani 1 1 d . .
H21 H 0.9164 0.3428 0.0572 0.031 Uiso 1 1 calc R U
C22 C 0.7101(3) 0.38906(8) 0.13325(12) 0.0204(4) Uani 1 1 d . .
C23 C 0.4855(3) 0.40587(8) 0.15635(13) 0.0216(4) Uani 1 1 d . .
H23 H 0.3518 0.3871 0.1381 0.026 Uiso 1 1 calc R U
C24 C 0.4638(4) 0.44968(8) 0.20553(13) 0.0218(4) Uani 1 1 d . .
H24 H 0.3162 0.4628 0.2226 0.026 Uiso 1 1 calc R U
C25 C 0.6730(3) 0.47433(8) 0.22944(12) 0.0189(4) Uani 1 1 d . .
C26 C 0.7637(5) 0.29403(9) 0.14550(17) 0.0375(6) Uani 1 1 d . .
H26A H 0.8913 0.2989 0.1870 0.056 Uiso 1 1 calc R U
H26B H 0.7882 0.2618 0.1129 0.056 Uiso 1 1 calc R U
H26C H 0.6158 0.2920 0.1770 0.056 Uiso 1 1 calc R U
C27 C 0.5893(3) 0.33197(8) 0.00711(13) 0.0217(4) Uani 1 1 d . .
C28 C 0.3857(4) 0.30320(8) 0.01313(13) 0.0225(4) Uani 1 1 d . .
H28 H 0.3458 0.2875 0.0670 0.027 Uiso 1 1 calc R U
C29 C 0.2394(4) 0.29699(8) -0.05793(14) 0.0254(4) Uani 1 1 d . .
H29 H 0.1003 0.2773 -0.0524 0.030 Uiso 1 1 calc R U
C30 C 0.2960(4) 0.31943(9) -0.13687(14) 0.0272(4) Uani 1 1 d . .
H30 H 0.1961 0.3152 -0.1856 0.033 Uiso 1 1 calc R U
C31 C 0.4980(4) 0.34793(9) -0.14450(14) 0.0293(5) Uani 1 1 d . .
H31 H 0.5381 0.3632 -0.1987 0.035 Uiso 1 1 calc R U
C32 C 0.6425(4) 0.35433(8) -0.07316(15) 0.0264(4) Uani 1 1 d . .
H32 H 0.7805 0.3743 -0.0790 0.032 Uiso 1 1 calc R U
C33 C 0.8678(4) 0.54265(9) 0.30161(16) 0.0326(5) Uani 1 1 d . .
H33A H 0.9605 0.5192 0.3379 0.049 Uiso 1 1 calc R U
H33B H 0.8334 0.5744 0.3343 0.049 Uiso 1 1 calc R U
H33C H 0.9556 0.5515 0.2490 0.049 Uiso 1 1 calc R U
O3 O 0.1774(3) 0.47942(6) 0.48816(10) 0.0261(3) Uani 1 1 d . .
N5 N 0.3899(3) 0.58992(7) 0.59868(11) 0.0210(4) Uani 1 1 d . .
N6 N 0.3854(3) 0.54431(7) 0.55502(11) 0.0205(3) Uani 1 1 d . .
C41 C 0.2214(4) 0.66620(8) 0.66229(14) 0.0252(4) Uani 1 1 d . .
H41 H 0.3877 0.6694 0.6806 0.030 Uiso 1 1 calc R U
C42 C 0.1942(4) 0.61416(8) 0.61725(12) 0.0207(4) Uani 1 1 d . .
C43 C -0.0250(4) 0.59378(8) 0.59405(13) 0.0229(4) Uani 1 1 d . .
H43 H -0.1641 0.6117 0.6085 0.027 Uiso 1 1 calc R U
C44 C -0.0327(3) 0.54788(8) 0.55050(13) 0.0228(4) Uani 1 1 d . .
H44 H -0.1757 0.5324 0.5335 0.027 Uiso 1 1 calc R U
C45 C 0.1838(3) 0.52450(8) 0.53202(12) 0.0196(4) Uani 1 1 d . .
C46 C 0.1712(5) 0.71011(9) 0.59795(16) 0.0380(6) Uani 1 1 d . .
H46A H 0.0140 0.7059 0.5742 0.057 Uiso 1 1 calc R U
H46B H 0.2848 0.7090 0.5505 0.057 Uiso 1 1 calc R U
H46C H 0.1825 0.7435 0.6280 0.057 Uiso 1 1 calc R U
C47 C 0.0728(3) 0.66845(7) 0.74424(13) 0.0200(4) Uani 1 1 d . .
C48 C -0.1395(4) 0.69410(8) 0.74751(14) 0.0240(4) Uani 1 1 d . .
H48 H -0.1964 0.7111 0.6970 0.029 Uiso 1 1 calc R U
C49 C -0.2695(4) 0.69529(8) 0.82324(14) 0.0277(5) Uani 1 1 d . .
H49 H -0.4149 0.7128 0.8240 0.033 Uiso 1 1 calc R U
C50 C -0.1900(4) 0.67132(9) 0.89698(14) 0.0316(5) Uani 1 1 d . .
H50 H -0.2801 0.6724 0.9487 0.038 Uiso 1 1 calc R U
C51 C 0.0203(4) 0.64558(9) 0.89643(14) 0.0325(5) Uani 1 1 d . .
H51 H 0.0759 0.6292 0.9477 0.039 Uiso 1 1 calc R U
C52 C 0.1515(4) 0.64375(8) 0.81957(15) 0.0275(5) Uani 1 1 d . .
H52 H 0.2951 0.6255 0.8188 0.033 Uiso 1 1 calc R U
C53 C 0.3986(4) 0.45574(9) 0.46942(16) 0.0314(5) Uani 1 1 d . .
H53A H 0.4874 0.4782 0.4301 0.047 Uiso 1 1 calc R U
H53B H 0.3734 0.4220 0.4417 0.047 Uiso 1 1 calc R U
H53C H 0.4857 0.4510 0.5237 0.047 Uiso 1 1 calc R U
O4 O -0.0473(3) 0.51593(6) 0.77004(10) 0.0250(3) Uani 1 1 d . .
N7 N -0.2090(3) 0.39622(7) 0.67436(11) 0.0246(4) Uani 1 1 d . .
N8 N -0.2270(3) 0.44431(7) 0.71199(11) 0.0228(4) Uani 1 1 d . .
C61 C 0.0061(4) 0.32304(8) 0.61453(13) 0.0240(4) Uani 1 1 d . .
H61 H 0.1434 0.3043 0.6391 0.029 Uiso 1 1 calc R U
C62 C -0.0028(4) 0.37659(8) 0.65688(13) 0.0225(4) Uani 1 1 d . .
C63 C 0.2043(4) 0.40342(8) 0.67418(13) 0.0249(4) Uani 1 1 d . .
H63 H 0.3509 0.3889 0.6592 0.030 Uiso 1 1 calc R U
C64 C 0.1898(4) 0.45051(8) 0.71279(13) 0.0237(4) Uani 1 1 d . .
H64 H 0.3250 0.4699 0.7270 0.028 Uiso 1 1 calc R U
C65 C -0.0345(4) 0.46936(8) 0.73085(12) 0.0196(4) Uani 1 1 d . .
C66 C -0.2099(4) 0.29091(8) 0.63454(14) 0.0268(4) Uani 1 1 d . .
H66A H -0.2229 0.2860 0.6976 0.040 Uiso 1 1 calc R U
H66B H -0.1973 0.2571 0.6059 0.040 Uiso 1 1 calc R U
H66C H -0.3482 0.3091 0.6130 0.040 Uiso 1 1 calc R U
C67 C 0.0464(3) 0.32937(8) 0.51640(13) 0.0218(4) Uani 1 1 d . .
C68 C 0.2430(4) 0.30804(8) 0.47822(14) 0.0256(4) Uani 1 1 d . .
H68 H 0.3491 0.2884 0.5123 0.031 Uiso 1 1 calc R U
C69 C 0.2849(4) 0.31557(9) 0.38910(15) 0.0316(5) Uani 1 1 d . .
H69 H 0.4201 0.3014 0.3627 0.038 Uiso 1 1 calc R U
C70 C 0.1272(4) 0.34382(9) 0.33990(14) 0.0322(5) Uani 1 1 d . .
H70 H 0.1554 0.3494 0.2797 0.039 Uiso 1 1 calc R U
C71 C -0.0700(4) 0.36376(9) 0.37797(15) 0.0321(5) Uani 1 1 d . .
H71 H -0.1794 0.3824 0.3438 0.039 Uiso 1 1 calc R U
C72 C -0.1091(4) 0.35679(8) 0.46562(15) 0.0279(5) Uani 1 1 d . .
H72 H -0.2449 0.3710 0.4915 0.034 Uiso 1 1 calc R U
C73 C -0.2772(4) 0.53626(9) 0.78568(15) 0.0294(5) Uani 1 1 d . .
H73A H -0.3588 0.5405 0.7301 0.044 Uiso 1 1 calc R U
H73B H -0.2650 0.5699 0.8149 0.044 Uiso 1 1 calc R U
H73C H -0.3641 0.5121 0.8227 0.044 Uiso 1 1 calc R U

loop_
_atom_site_aniso_label
_atom_site_aniso_U_11
_atom_site_aniso_U_22
_atom_site_aniso_U_33
_atom_site_aniso_U_23
_atom_site_aniso_U_13
_atom_site_aniso_U_12
O1 0.0209(7) 0.0222(7) 0.0269(7) -0.0029(6) 0.0026(6) 0.0027(6)
N1 0.0170(8) 0.0207(8) 0.0236(8) -0.0018(7) -0.0002(6) 0.0007(6)
N2 0.0172(8) 0.0207(8) 0.0241(8) -0.0016(7) -0.0005(6) 0.0008(6)
C1 0.0180(9) 0.0212(9) 0.0213(9) 0.0023(8) 0.0015(7) -0.0041(8)
C2 0.0155(9) 0.0227(10) 0.0145(8) 0.0041(7) 0.0003(7) -0.0012(7)
C3 0.0141(9) 0.0289(11) 0.0210(9) 0.0057(8) -0.0004(7) -0.0012(7)
C4 0.0165(9) 0.0268(10) 0.0224(9) 0.0037(8) 0.0032(7) 0.0051(8)
C5 0.0194(9) 0.0208(10) 0.0163(8) 0.0037(7) 0.0015(7) 0.0024(7)
C6 0.0247(10) 0.0210(10) 0.0256(10) 0.0026(8) -0.0034(8) -0.0001(8)
C7 0.0172(9) 0.0178(9) 0.0221(9) 0.0006(7) 0.0008(7) 0.0015(7)
C8 0.0192(9) 0.0240(10) 0.0269(10) 0.0018(8) -0.0004(8) -0.0044(8)
C9 0.0237(10) 0.0265(10) 0.0259(10) 0.0050(8) 0.0072(8) -0.0004(8)
C10 0.0276(10) 0.0246(10) 0.0207(9) -0.0011(8) 0.0012(8) 0.0048(8)
C11 0.0216(10) 0.0256(11) 0.0249(10) -0.0046(8) -0.0024(8) -0.0006(8)
C12 0.0197(9) 0.0221(9) 0.0237(9) -0.0010(8) 0.0033(7) -0.0028(8)
C13 0.0243(10) 0.0245(10) 0.0322(11) -0.0059(9) -0.0021(8) 0.0018(8)
O2 0.0264(8) 0.0222(7) 0.0298(7) -0.0064(6) -0.0011(6) 0.0018(6)
N3 0.0194(8) 0.0236(9) 0.0244(8) -0.0024(7) -0.0019(7) 0.0032(7)
N4 0.0178(8) 0.0213(8) 0.0216(8) -0.0010(7) -0.0010(6) 0.0001(6)
C21 0.0213(10) 0.0263(11) 0.0308(11) -0.0055(9) -0.0027(8) 0.0038(8)
C22 0.0199(9) 0.0212(9) 0.0201(9) 0.0021(7) -0.0041(7) 0.0019(7)
C23 0.0181(9) 0.0241(10) 0.0225(9) 0.0020(8) -0.0039(8) -0.0034(8)
C24 0.0161(10) 0.0275(11) 0.0220(9) 0.0034(8) 0.0015(7) 0.0017(8)
C25 0.0211(10) 0.0181(9) 0.0175(9) 0.0031(7) 0.0003(7) 0.0007(7)
C26 0.0515(15) 0.0226(11) 0.0383(13) -0.0046(10) -0.0234(11) 0.0068(10)
C27 0.0212(9) 0.0171(9) 0.0268(10) -0.0053(8) -0.0010(8) 0.0054(7)
C28 0.0249(10) 0.0208(10) 0.0218(9) -0.0009(8) 0.0033(8) 0.0020(8)
C29 0.0199(9) 0.0230(10) 0.0332(11) -0.0062(9) -0.0003(8) 0.0010(8)
C30 0.0293(11) 0.0286(11) 0.0237(10) -0.0065(8) -0.0067(8) 0.0085(9)
C31 0.0347(12) 0.0296(11) 0.0236(10) 0.0048(9) 0.0081(9) 0.0110(9)
C32 0.0206(10) 0.0196(10) 0.0389(12) 0.0003(8) 0.0069(9) 0.0027(8)
C33 0.0350(12) 0.0247(11) 0.0380(12) -0.0072(9) -0.0081(10) -0.0041(9)
O3 0.0261(7) 0.0222(7) 0.0299(8) -0.0046(6) 0.0003(6) -0.0014(6)
N5 0.0196(9) 0.0224(8) 0.0212(8) -0.0003(7) 0.0023(6) -0.0019(6)
N6 0.0178(8) 0.0214(8) 0.0224(8) -0.0002(7) 0.0006(6) 0.0003(6)
C41 0.0226(10) 0.0233(10) 0.0298(11) -0.0023(8) 0.0039(8) -0.0017(8)
C42 0.0222(10) 0.0223(10) 0.0178(8) 0.0031(7) 0.0028(7) -0.0003(8)
C43 0.0191(10) 0.0274(11) 0.0221(9) 0.0047(8) 0.0027(7) 0.0047(8)
C44 0.0154(9) 0.0304(11) 0.0225(9) 0.0029(8) -0.0030(7) -0.0021(8)
C45 0.0202(9) 0.0204(10) 0.0181(9) 0.0046(8) 0.0002(7) -0.0019(7)
C46 0.0562(16) 0.0236(11) 0.0344(12) 0.0038(10) 0.0217(12) 0.0024(11)
C47 0.0207(9) 0.0167(9) 0.0227(9) -0.0021(7) -0.0009(7) -0.0028(7)
C48 0.0242(10) 0.0224(10) 0.0254(10) -0.0029(8) -0.0024(8) 0.0003(8)
C49 0.0261(11) 0.0231(10) 0.0339(11) -0.0051(9) 0.0050(9) -0.0012(8)
C50 0.0395(12) 0.0282(11) 0.0273(11) -0.0063(9) 0.0071(9) -0.0074(10)
C51 0.0438(13) 0.0308(12) 0.0230(10) 0.0074(9) -0.0085(9) -0.0082(10)
C52 0.0243(10) 0.0234(11) 0.0350(11) 0.0017(9) -0.0081(9) -0.0024(8)
C53 0.0315(12) 0.0240(11) 0.0389(12) -0.0060(9) 0.0068(10) 0.0035(9)
O4 0.0233(7) 0.0222(7) 0.0295(7) -0.0036(6) -0.0025(6) -0.0025(6)
N7 0.0216(9) 0.0253(9) 0.0269(9) -0.0036(7) 0.0019(7) -0.0047(7)
N8 0.0200(9) 0.0253(9) 0.0230(8) -0.0040(7) 0.0009(7) -0.0034(7)
C61 0.0221(10) 0.0256(10) 0.0241(10) 0.0011(8) -0.0011(8) 0.0026(8)
C62 0.0227(10) 0.0255(10) 0.0193(9) 0.0014(8) 0.0025(7) 0.0000(8)
C63 0.0216(10) 0.0299(11) 0.0234(10) 0.0039(8) 0.0029(8) 0.0019(8)
C64 0.0197(10) 0.0290(11) 0.0225(9) 0.0036(8) -0.0013(8) -0.0038(8)
C65 0.0224(10) 0.0213(10) 0.0150(8) 0.0033(7) -0.0022(7) -0.0031(8)
C66 0.0309(11) 0.0223(10) 0.0270(10) -0.0009(8) 0.0026(9) -0.0011(8)
C67 0.0217(10) 0.0186(10) 0.0251(10) -0.0025(8) -0.0004(8) -0.0028(8)
C68 0.0203(9) 0.0241(10) 0.0324(11) -0.0051(8) -0.0039(8) 0.0000(8)
C69 0.0250(11) 0.0339(12) 0.0358(12) -0.0150(10) 0.0061(9) -0.0074(9)
C70 0.0398(13) 0.0357(12) 0.0212(10) 0.0011(9) -0.0007(9) -0.0158(10)
C71 0.0354(12) 0.0289(12) 0.0321(11) 0.0013(9) -0.0087(10) -0.0028(9)
C72 0.0253(11) 0.0253(11) 0.0333(11) -0.0001(9) -0.0029(9) 0.0023(8)
C73 0.0291(11) 0.0232(10) 0.0359(11) -0.0052(9) 0.0029(9) 0.0005(9)

loop_
_atom_type_symbol
_atom_type_description
_atom_type_scat_dispersion_real
_atom_type_scat_dispersion_imag
_atom_type_scat_source
C C 0.0181 0.0091 'International Tables Vol C Tables 4.2.6.8 and 6.1.1.4'
H H 0.0000 0.0000 'International Tables Vol C Tables 4.2.6.8 and 6.1.1.4'
N N 0.0311 0.0180 'International Tables Vol C Tables 4.2.6.8 and 6.1.1.4'
O O 0.0492 0.0322 'International Tables Vol C Tables 4.2.6.8 and 6.1.1.4'

loop_
_geom_angle_atom_site_label_1
_geom_angle_atom_site_label_2
_geom_angle_atom_site_label_3
_geom_angle
C5 O1 C13 116.70(15)
C2 N1 N2 120.21(16)
C5 N2 N1 119.20(16)
C2 C1 C7 110.42(15)
C2 C1 C6 112.52(16)
C7 C1 C6 111.62(16)
C2 C1 H1 107.3
C7 C1 H1 107.3
C6 C1 H1 107.3
N1 C2 C3 121.59(18)
N1 C2 C1 117.59(17)
C3 C2 C1 120.82(17)
C4 C3 C2 118.60(18)
C4 C3 H3 120.7
C2 C3 H3 120.7
C3 C4 C5 116.91(18)
C3 C4 H4 121.5
C5 C4 H4 121.5
N2 C5 O1 119.88(18)
N2 C5 C4 123.44(18)
O1 C5 C4 116.68(17)
C1 C6 H6A 109.5
C1 C6 H6B 109.5
H6A C6 H6B 109.5
C1 C6 H6C 109.5
H6A C6 H6C 109.5
H6B C6 H6C 109.5
C8 C7 C12 118.51(18)
C8 C7 C1 120.45(17)
C12 C7 C1 121.04(17)
C9 C8 C7 120.99(19)
C9 C8 H8 119.5
C7 C8 H8 119.5
C8 C9 C10 120.14(19)
C8 C9 H9 119.9
C10 C9 H9 119.9
C11 C10 C9 119.53(19)
C11 C10 H10 120.2
C9 C10 H10 120.2
C10 C11 C12 120.32(19)
C10 C11 H11 119.8
C12 C11 H11 119.8
C11 C12 C7 120.50(19)
C11 C12 H12 119.8
C7 C12 H12 119.8
O1 C13 H13A 109.5
O1 C13 H13B 109.5
H13A C13 H13B 109.5
O1 C13 H13C 109.5
H13A C13 H13C 109.5
H13B C13 H13C 109.5
C25 O2 C33 116.35(17)
C22 N3 N4 120.00(17)
C25 N4 N3 119.27(16)
C22 C21 C26 109.12(18)
C22 C21 C27 112.70(16)
C26 C21 C27 113.67(18)
C22 C21 H21 107.0
C26 C21 H21 107.0
C27 C21 H21 107.0
N3 C22 C23 122.01(18)
N3 C22 C21 114.46(17)
C23 C22 C21 123.45(18)
C24 C23 C22 118.61(18)
C24 C23 H23 120.7
C22 C23 H23 120.7
C23 C24 C25 116.07(18)
C23 C24 H24 122.0
C25 C24 H24 122.0
N4 C25 O2 119.35(18)
N4 C25 C24 124.04(18)
O2 C25 C24 116.61(18)
C21 C26 H26A 109.5
C21 C26 H26B 109.5
H26A C26 H26B 109.5
C21 C26 H26C 109.5
H26A C26 H26C 109.5
H26B C26 H26C 109.5
C28 C27 C32 117.69(19)
C28 C27 C21 123.45(19)
C32 C27 C21 118.85(19)
C29 C28 C27 121.30(19)
C29 C28 H28 119.4
C27 C28 H28 119.4
C30 C29 C28 120.0(2)
C30 C29 H29 120.0
C28 C29 H29 120.0
C31 C30 C29 119.74(19)
C31 C30 H30 120.1
C29 C30 H30 120.1
C30 C31 C32 120.0(2)
C30 C31 H31 120.0
C32 C31 H31 120.0
C31 C32 C27 121.3(2)
C31 C32 H32 119.4
C27 C32 H32 119.4
O2 C33 H33A 109.5
O2 C33 H33B 109.5
H33A C33 H33B 109.5
O2 C33 H33C 109.5
H33A C33 H33C 109.5
H33B C33 H33C 109.5
C45 O3 C53 116.32(16)
C42 N5 N6 120.20(17)
C45 N6 N5 119.14(17)
C42 C41 C47 110.69(16)
C42 C41 C46 109.86(18)
C47 C41 C46 113.62(18)
C42 C41 H41 107.5
C47 C41 H41 107.5
C46 C41 H41 107.5
N5 C42 C43 122.07(19)
N5 C42 C41 115.49(18)
C43 C42 C41 122.41(18)
C44 C43 C42 118.47(19)
C44 C43 H43 120.8
C42 C43 H43 120.8
C43 C44 C45 116.26(18)
C43 C44 H44 121.9
C45 C44 H44 121.9
N6 C45 O3 119.63(18)
N6 C45 C44 123.85(19)
O3 C45 C44 116.52(18)
C41 C46 H46A 109.5
C41 C46 H46B 109.5
H46A C46 H46B 109.5
C41 C46 H46C 109.5
H46A C46 H46C 109.5
H46B C46 H46C 109.5
C48 C47 C52 118.10(19)
C48 C47 C41 122.76(18)
C52 C47 C41 119.14(18)
C49 C48 C47 121.07(19)
C49 C48 H48 119.5
C47 C48 H48 119.5
C50 C49 C48 120.4(2)
C50 C49 H49 119.8
C48 C49 H49 119.8
C49 C50 C51 120.3(2)
C49 C50 H50 119.9
C51 C50 H50 119.9
C50 C51 C52 119.5(2)
C50 C51 H51 120.2
C52 C51 H51 120.2
C47 C52 C51 120.6(2)
C47 C52 H52 119.7
C51 C52 H52 119.7
O3 C53 H53A 109.5
O3 C53 H53B 109.5
H53A C53 H53B 109.5
O3 C53 H53C 109.5
H53A C53 H53C 109.5
H53B C53 H53C 109.5
C65 O4 C73 116.70(16)
C62 N7 N8 120.10(17)
C65 N8 N7 118.27(17)
C66 C61 C62 112.19(17)
C66 C61 C67 112.32(17)
C62 C61 C67 109.14(16)
C66 C61 H61 107.7
C62 C61 H61 107.7
C67 C61 H61 107.7
N7 C62 C63 122.40(19)
N7 C62 C61 117.71(18)
C63 C62 C61 119.88(18)
C64 C63 C62 118.2(2)
C64 C63 H63 120.9
C62 C63 H63 120.9
C63 C64 C65 116.97(19)
C63 C64 H64 121.5
C65 C64 H64 121.5
N8 C65 O4 119.43(18)
N8 C65 C64 124.00(19)
O4 C65 C64 116.57(17)
C61 C66 H66A 109.5
C61 C66 H66B 109.5
H66A C66 H66B 109.5
C61 C66 H66C 109.5
H66A C66 H66C 109.5
H66B C66 H66C 109.5
C72 C67 C68 119.4(2)
C72 C67 C61 120.79(19)
C68 C67 C61 119.81(18)
C67 C68 C69 119.9(2)
C67 C68 H68 120.1
C69 C68 H68 120.1
C70 C69 C68 119.5(2)
C70 C69 H69 120.3
C68 C69 H69 120.3
C71 C70 C69 120.2(2)
C71 C70 H70 119.9
C69 C70 H70 119.9
C70 C71 C72 120.2(2)
C70 C71 H71 119.9
C72 C71 H71 119.9
C71 C72 C67 120.9(2)
C71 C72 H72 119.6
C67 C72 H72 119.6
O4 C73 H73A 109.5
O4 C73 H73B 109.5
H73A C73 H73B 109.5
O4 C73 H73C 109.5
H73A C73 H73C 109.5
H73B C73 H73C 109.5

loop_
_geom_bond_atom_site_label_1
_geom_bond_atom_site_label_2
_geom_bond_distance
O1 C5 1.343(2)
O1 C13 1.439(3)
N1 C2 1.320(3)
N1 N2 1.360(2)
N2 C5 1.310(3)
C1 C2 1.518(3)
C1 C7 1.523(3)
C1 C6 1.531(3)
C1 H1 1.0000
C2 C3 1.413(3)
C3 C4 1.349(3)
C3 H3 0.9500
C4 C5 1.410(3)
C4 H4 0.9500
C6 H6A 0.9800
C6 H6B 0.9800
C6 H6C 0.9800
C7 C8 1.392(3)
C7 C12 1.393(3)
C8 C9 1.383(3)
C8 H8 0.9500
C9 C10 1.387(3)
C9 H9 0.9500
C10 C11 1.384(3)
C10 H10 0.9500
C11 C12 1.390(3)
C11 H11 0.9500
C12 H12 0.9500
C13 H13A 0.9800
C13 H13B 0.9800
C13 H13C 0.9800
O2 C25 1.343(2)
O2 C33 1.437(3)
N3 C22 1.322(3)
N3 N4 1.355(2)
N4 C25 1.312(3)
C21 C22 1.519(3)
C21 C26 1.520(3)
C21 C27 1.521(3)
C21 H21 1.0000
C22 C23 1.408(3)
C23 C24 1.365(3)
C23 H23 0.9500
C24 C25 1.409(3)
C24 H24 0.9500
C26 H26A 0.9800
C26 H26B 0.9800
C26 H26C 0.9800
C27 C28 1.389(3)
C27 C32 1.396(3)
C28 C29 1.387(3)
C28 H28 0.9500
C29 C30 1.383(3)
C29 H29 0.9500
C30 C31 1.379(3)
C30 H30 0.9500
C31 C32 1.385(3)
C31 H31 0.9500
C32 H32 0.9500
C33 H33A 0.9800
C33 H33B 0.9800
C33 H33C 0.9800
O3 C45 1.344(3)
O3 C53 1.439(3)
N5 C42 1.318(3)
N5 N6 1.354(2)
N6 C45 1.314(3)
C41 C42 1.518(3)
C41 C47 1.524(3)
C41 C46 1.530(3)
C41 H41 1.0000
C42 C43 1.411(3)
C43 C44 1.360(3)
C43 H43 0.9500
C44 C45 1.412(3)
C44 H44 0.9500
C46 H46A 0.9800
C46 H46B 0.9800
C46 H46C 0.9800
C47 C48 1.389(3)
C47 C52 1.396(3)
C48 C49 1.384(3)
C48 H48 0.9500
C49 C50 1.369(3)
C49 H49 0.9500
C50 C51 1.379(4)
C50 H50 0.9500
C51 C52 1.403(3)
C51 H51 0.9500
C52 H52 0.9500
C53 H53A 0.9800
C53 H53B 0.9800
C53 H53C 0.9800
O4 C65 1.345(2)
O4 C73 1.442(3)
N7 C62 1.317(3)
N7 N8 1.372(2)
N8 C65 1.313(3)
C61 C66 1.524(3)
C61 C62 1.527(3)
C61 C67 1.535(3)
C61 H61 1.0000
C62 C63 1.402(3)
C63 C64 1.354(3)
C63 H63 0.9500
C64 C65 1.405(3)
C64 H64 0.9500
C66 H66A 0.9800
C66 H66B 0.9800
C66 H66C 0.9800
C67 C72 1.381(3)
C67 C68 1.387(3)
C68 C69 1.405(3)
C68 H68 0.9500
C69 C70 1.387(4)
C69 H69 0.9500
C70 C71 1.375(4)
C70 H70 0.9500
C71 C72 1.378(3)
C71 H71 0.9500
C72 H72 0.9500
C73 H73A 0.9800
C73 H73B 0.9800
C73 H73C 0.9800
